data_1545810
loop_
_publ_author_name
'Mir, Niyaz A.'
'Dubey, Ritesh'
'Desiraju, Gautam R.'

_publ_section_title
;
 Four- and five-component molecular solids: crystal engineering strategies
 based on structural inequivalence
;
_journal_issue 2
_journal_name_full IUCrJ
_journal_page_first 96
_journal_page_last 101
_journal_paper_doi 10.1107/S2052252515023945
_journal_volume 3
_journal_year 2016
_chemical_formula_sum 'C30 H34 N2 O4 S2'
_chemical_formula_weight 550.71
_chemical_name_systematic
;
 ?
;
_space_group_crystal_system monoclinic
_space_group_IT_number 14
_space_group_name_Hall '-P 2yn'
_space_group_name_H-M_alt 'P 1 21/n 1'
_symmetry_space_group_name_Hall '-P 2yn'
_symmetry_space_group_name_H-M 'P 1 21/n 1'
_atom_sites_solution_hydrogens geom
_cell_angle_alpha 90
_cell_angle_beta 91.479(15)
_cell_angle_gamma 90
_cell_formula_units_Z 2
_cell_length_a 7.7971(14)
_cell_length_b 22.217(5)
_cell_length_c 7.9179(15)
_cell_measurement_temperature 150(2)
_cell_volume 1371.1(5)
_computing_structure_refinement 'SHELXL-2013 (Sheldrick, 2013)'
_diffrn_ambient_temperature 150(2)
_diffrn_measured_fraction_theta_full 0.998
_diffrn_measured_fraction_theta_max 0.997
_diffrn_measurement_device_type 'Rigaku Mercury375R (2x2 bin mode)'
_diffrn_measurement_method 'profile data from \w-scans'
_diffrn_radiation_type MoK\a
_diffrn_radiation_wavelength 0.71073
_diffrn_reflns_av_R_equivalents 0.0801
_diffrn_reflns_av_unetI/netI 0.0447
_diffrn_reflns_Laue_measured_fraction_full 0.998
_diffrn_reflns_Laue_measured_fraction_max 0.997
_diffrn_reflns_limit_h_max 10
_diffrn_reflns_limit_h_min -10
_diffrn_reflns_limit_k_max 28
_diffrn_reflns_limit_k_min -28
_diffrn_reflns_limit_l_max 10
_diffrn_reflns_limit_l_min -10
_diffrn_reflns_number 13884
_diffrn_reflns_point_group_measured_fraction_full 0.998
_diffrn_reflns_point_group_measured_fraction_max 0.997
_diffrn_reflns_theta_full 25.242
_diffrn_reflns_theta_max 27.515
_diffrn_reflns_theta_min 1.833
_diffrn_source 'Sealed Tube'
_exptl_absorpt_coefficient_mu 0.233
_exptl_absorpt_correction_T_max 1.000
_exptl_absorpt_correction_T_min 0.843
_exptl_absorpt_correction_type multi-scan
_exptl_absorpt_process_details 'Jacobson, R. (1998) Private communication'
_exptl_crystal_colour Colorless
_exptl_crystal_density_diffrn 1.334
_exptl_crystal_description Block
_exptl_crystal_F_000 584
_exptl_crystal_size_max 0.450
_exptl_crystal_size_mid 0.310
_exptl_crystal_size_min 0.210
_refine_diff_density_max 0.828
_refine_diff_density_min -0.466
_refine_diff_density_rms 0.078
_refine_ls_extinction_method none
_refine_ls_goodness_of_fit_ref 1.087
_refine_ls_hydrogen_treatment constr
_refine_ls_matrix_type full
_refine_ls_number_parameters 177
_refine_ls_number_reflns 3151
_refine_ls_number_restraints 0
_refine_ls_restrained_S_all 1.087
_refine_ls_R_factor_all 0.0589
_refine_ls_R_factor_gt 0.0533
_refine_ls_shift/su_max 0.000
_refine_ls_shift/su_mean 0.000
_refine_ls_structure_factor_coef Fsqd
_refine_ls_weighting_details
;
 w=1/[\s^2^(Fo^2^)+(0.0892P)^2^+0.8922P]
 where P=(Fo^2^+2Fc^2^)/3
;
_refine_ls_weighting_scheme calc
_refine_ls_wR_factor_gt 0.1565
_refine_ls_wR_factor_ref 0.1680
_reflns_Friedel_coverage 0.000
_reflns_number_gt 2870
_reflns_number_total 3151
_reflns_threshold_expression 'I > 2\s(I)'
_cod_data_source_file hi5640.cif
_cod_data_source_block MRE_TMP_22TP
_cod_depositor_comments
;
The following automatic conversions were performed:

'_exptl_absorpt_correction_type' value 'Multi-scan' changed to
'multi-scan' according to
/home/data/users/saulius/crontab/automatic-downloads/rss-feeds/IUCr/lib/dictionaries/cif_core.dic
dictionary named 'cif_core.dic' version 2.4.2 from 2011-04-26.

Automatic conversion script
Id: cif_fix_values 4973 2017-02-22 13:04:09Z antanas 
;
_cod_database_code 1545810
_shelx_space_group_comment
;
The symmetry employed for this shelxl refinement is uniquely defined
by the following loop, which should always be used as a source of
symmetry information in preference to the above space-group names.
They are only intended as comments.
;
_shelx_estimated_absorpt_t_min 0.902
_shelx_estimated_absorpt_t_max 0.953
_shelxl_version_number 2013-2

loop_
_space_group_symop_operation_xyz
'x, y, z'
'-x+1/2, y+1/2, -z+1/2'
'-x, -y, -z'
'x-1/2, -y-1/2, z-1/2'

loop_
_atom_site_label
_atom_site_type_symbol
_atom_site_fract_x
_atom_site_fract_y
_atom_site_fract_z
_atom_site_U_iso_or_equiv
_atom_site_adp_type
_atom_site_occupancy
_atom_site_site_symmetry_order
_atom_site_calc_flag
_atom_site_refinement_flags_posn
_atom_site_refinement_flags_adp
S1 S 0.25411(7) 0.00844(3) 0.62304(7) 0.0358(2) Uani 1 1 d . .
C9 C 0.8457(2) -0.00939(8) 0.9228(2) 0.0202(4) Uani 1 1 d . .
N1 N 0.89884(19) 0.04747(7) 0.94647(19) 0.0208(3) Uani 1 1 d . .
C10 C 0.9482(2) -0.05757(8) 0.9778(2) 0.0206(4) Uani 1 1 d . .
C14 C 0.0295(3) 0.08624(9) 0.5130(3) 0.0344(5) Uani 1 1 d . .
H14 H -0.0715 0.1043 0.4661 0.041 Uiso 1 1 calc R U
C8 C 0.6731(2) -0.01900(10) 0.8389(3) 0.0305(4) Uani 1 1 d . .
H8A H 0.6271 0.0197 0.7994 0.046 Uiso 1 1 calc R U
H8B H 0.5949 -0.0368 0.9200 0.046 Uiso 1 1 calc R U
H8C H 0.6847 -0.0462 0.7424 0.046 Uiso 1 1 calc R U
C15 C 0.0574(2) 0.02396(9) 0.5272(2) 0.0261(4) Uani 1 1 d . .
C13 C 0.1754(3) 0.11887(10) 0.5797(3) 0.0369(5) Uani 1 1 d . .
H13 H 0.1820 0.1616 0.5798 0.044 Uiso 1 1 calc R U
C11 C 0.8929(3) -0.12172(9) 0.9532(3) 0.0311(4) Uani 1 1 d . .
H11A H 0.9822 -0.1487 0.9989 0.047 Uiso 1 1 calc R U
H11B H 0.8746 -0.1297 0.8324 0.047 Uiso 1 1 calc R U
H11C H 0.7858 -0.1287 1.0123 0.047 Uiso 1 1 calc R U
C12 C 0.3030(3) 0.08311(11) 0.6424(3) 0.0373(5) Uani 1 1 d . .
H12 H 0.4072 0.0979 0.6914 0.045 Uiso 1 1 calc R U
O1 O 0.68599(17) 0.14377(6) 0.86376(16) 0.0243(3) Uani 1 1 d . .
H1 H 0.7429 0.1130 0.8913 0.036 Uiso 1 1 calc R U
O2 O 0.33099(18) 0.29239(6) 1.09693(18) 0.0280(3) Uani 1 1 d . .
H2 H 0.2945 0.3048 1.1895 0.042 Uiso 1 1 calc R U
C5 C 0.4543(2) 0.21723(9) 1.2833(2) 0.0264(4) Uani 1 1 d . .
H5 H 0.4023 0.2347 1.3788 0.032 Uiso 1 1 calc R U
C2 C 0.6091(2) 0.16711(7) 1.0045(2) 0.0198(4) Uani 1 1 d . .
C6 C 0.4294(2) 0.24233(8) 1.1239(2) 0.0217(4) Uani 1 1 d . .
C1 C 0.5032(2) 0.21735(8) 0.9803(2) 0.0205(4) Uani 1 1 d . .
C3 C 0.6347(2) 0.14117(8) 1.1633(2) 0.0238(4) Uani 1 1 d . .
H3 H 0.7055 0.1066 1.1766 0.029 Uiso 1 1 calc R U
C7 C 0.4673(3) 0.24375(9) 0.8081(2) 0.0283(4) Uani 1 1 d . .
H7A H 0.5400 0.2792 0.7924 0.043 Uiso 1 1 calc R U
H7B H 0.3463 0.2556 0.7982 0.043 Uiso 1 1 calc R U
H7C H 0.4921 0.2137 0.7215 0.043 Uiso 1 1 calc R U
C4 C 0.5562(2) 0.16612(9) 1.3014(2) 0.0272(4) Uani 1 1 d . .
H4 H 0.5721 0.1482 1.4096 0.033 Uiso 1 1 calc R U

loop_
_atom_site_aniso_label
_atom_site_aniso_U_11
_atom_site_aniso_U_22
_atom_site_aniso_U_33
_atom_site_aniso_U_23
_atom_site_aniso_U_13
_atom_site_aniso_U_12
S1 0.0335(3) 0.0343(3) 0.0395(3) 0.0078(2) -0.0030(2) 0.0026(2)
C9 0.0170(8) 0.0222(8) 0.0215(8) -0.0015(6) 0.0024(6) 0.0001(6)
N1 0.0199(7) 0.0196(7) 0.0229(7) -0.0007(5) 0.0035(6) 0.0021(5)
C10 0.0207(8) 0.0174(8) 0.0239(8) -0.0024(6) 0.0046(6) -0.0005(6)
C14 0.0484(13) 0.0236(10) 0.0310(10) 0.0027(8) -0.0016(9) -0.0053(9)
C8 0.0192(9) 0.0327(10) 0.0395(11) -0.0047(8) -0.0037(8) -0.0011(7)
C15 0.0253(9) 0.0276(9) 0.0256(9) 0.0027(7) 0.0048(7) 0.0050(8)
C13 0.0378(11) 0.0287(10) 0.0440(12) 0.0030(9) -0.0013(9) -0.0017(9)
C11 0.0305(10) 0.0212(9) 0.0417(11) -0.0037(8) 0.0023(8) -0.0039(8)
C12 0.0364(11) 0.0383(12) 0.0370(11) 0.0040(9) -0.0024(9) -0.0016(9)
O1 0.0273(7) 0.0209(6) 0.0250(7) 0.0034(5) 0.0056(5) 0.0071(5)
O2 0.0299(7) 0.0251(7) 0.0295(7) -0.0005(5) 0.0070(6) 0.0078(5)
C5 0.0244(9) 0.0307(10) 0.0244(9) -0.0024(7) 0.0040(7) -0.0023(7)
C2 0.0183(8) 0.0182(8) 0.0229(8) 0.0014(6) 0.0025(6) -0.0023(6)
C6 0.0191(8) 0.0191(8) 0.0270(9) -0.0011(6) 0.0028(6) -0.0025(6)
C1 0.0188(8) 0.0188(8) 0.0241(8) 0.0024(6) 0.0024(6) -0.0016(6)
C3 0.0213(8) 0.0227(8) 0.0272(9) 0.0051(7) 0.0010(7) -0.0006(7)
C7 0.0324(10) 0.0264(9) 0.0264(9) 0.0050(7) 0.0036(7) 0.0089(8)
C4 0.0275(9) 0.0313(10) 0.0227(9) 0.0054(7) 0.0005(7) -0.0043(8)

loop_
_atom_type_symbol
_atom_type_description
_atom_type_scat_dispersion_real
_atom_type_scat_dispersion_imag
_atom_type_scat_source
C C 0.0033 0.0016 'International Tables Vol C Tables 4.2.6.8 and 6.1.1.4'
H H 0.0000 0.0000 'International Tables Vol C Tables 4.2.6.8 and 6.1.1.4'
N N 0.0061 0.0033 'International Tables Vol C Tables 4.2.6.8 and 6.1.1.4'
O O 0.0106 0.0060 'International Tables Vol C Tables 4.2.6.8 and 6.1.1.4'
S S 0.1246 0.1234 'International Tables Vol C Tables 4.2.6.8 and 6.1.1.4'

loop_
_geom_angle_atom_site_label_1
_geom_angle_atom_site_label_2
_geom_angle_atom_site_label_3
_geom_angle
_geom_angle_site_symmetry_1
_geom_angle_site_symmetry_3
C12 S1 C15 92.24(10) . .
N1 C9 C10 120.39(16) . .
N1 C9 C8 117.76(16) . .
C10 C9 C8 121.84(17) . .
C10 N1 C9 119.23(15) 3_757 .
N1 C10 C9 120.38(16) 3_757 .
N1 C10 C11 117.82(16) 3_757 .
C9 C10 C11 121.79(17) . .
C15 C14 C13 110.3(2) . .
C15 C14 H14 124.8 . .
C13 C14 H14 124.8 . .
C9 C8 H8A 109.5 . .
C9 C8 H8B 109.5 . .
H8A C8 H8B 109.5 . .
C9 C8 H8C 109.5 . .
H8A C8 H8C 109.5 . .
H8B C8 H8C 109.5 . .
C14 C15 C15 127.4(2) . 3_556
C14 C15 S1 111.44(16) . .
C15 C15 S1 121.21(19) 3_556 .
C12 C13 C14 113.9(2) . .
C12 C13 H13 123.1 . .
C14 C13 H13 123.1 . .
C10 C11 H11A 109.5 . .
C10 C11 H11B 109.5 . .
H11A C11 H11B 109.5 . .
C10 C11 H11C 109.5 . .
H11A C11 H11C 109.5 . .
H11B C11 H11C 109.5 . .
C13 C12 S1 112.09(18) . .
C13 C12 H12 124.0 . .
S1 C12 H12 124.0 . .
C2 O1 H1 109.5 . .
C6 O2 H2 109.5 . .
C6 C5 C4 119.13(17) . .
C6 C5 H5 120.4 . .
C4 C5 H5 120.4 . .
O1 C2 C3 121.21(15) . .
O1 C2 C1 117.17(15) . .
C3 C2 C1 121.61(16) . .
O2 C6 C5 122.26(17) . .
O2 C6 C1 115.91(16) . .
C5 C6 C1 121.83(17) . .
C2 C1 C6 117.28(16) . .
C2 C1 C7 122.06(16) . .
C6 C1 C7 120.66(16) . .
C4 C3 C2 119.48(17) . .
C4 C3 H3 120.3 . .
C2 C3 H3 120.3 . .
C1 C7 H7A 109.5 . .
C1 C7 H7B 109.5 . .
H7A C7 H7B 109.5 . .
C1 C7 H7C 109.5 . .
H7A C7 H7C 109.5 . .
H7B C7 H7C 109.5 . .
C3 C4 C5 120.62(17) . .
C3 C4 H4 119.7 . .
C5 C4 H4 119.7 . .

loop_
_geom_bond_atom_site_label_1
_geom_bond_atom_site_label_2
_geom_bond_distance
_geom_bond_site_symmetry_2
S1 C12 1.708(2) .
S1 C15 1.728(2) .
C9 N1 1.341(2) .
C9 C10 1.398(2) .
C9 C8 1.501(3) .
N1 C10 1.340(2) 3_757
C10 N1 1.340(2) 3_757
C10 C11 1.500(2) .
C14 C15 1.405(3) .
C14 C13 1.438(3) .
C14 H14 0.9500 .
C8 H8A 0.9800 .
C8 H8B 0.9800 .
C8 H8C 0.9800 .
C15 C15 1.449(4) 3_556
C13 C12 1.357(3) .
C13 H13 0.9500 .
C11 H11A 0.9800 .
C11 H11B 0.9800 .
C11 H11C 0.9800 .
C12 H12 0.9500 .
O1 C2 1.380(2) .
O1 H1 0.8400 .
O2 C6 1.365(2) .
O2 H2 0.8400 .
C5 C6 1.390(3) .
C5 C4 1.391(3) .
C5 H5 0.9500 .
C2 C3 1.393(2) .
C2 C1 1.398(2) .
C6 C1 1.402(2) .
C1 C7 1.504(2) .
C3 C4 1.382(3) .
C3 H3 0.9500 .
C7 H7A 0.9800 .
C7 H7B 0.9800 .
C7 H7C 0.9800 .
C4 H4 0.9500 .

loop_
_geom_hbond_atom_site_label_D
_geom_hbond_atom_site_label_H
_geom_hbond_atom_site_label_A
_geom_hbond_distance_DH
_geom_hbond_distance_HA
_geom_hbond_distance_DA
_geom_hbond_angle_DHA
_geom_hbond_site_symmetry_A
C14 H14 O2 0.95 2.64 3.187(3) 117.2 4_565
O1 H1 N1 0.84 1.94 2.776(2) 173.0 .
O2 H2 O1 0.84 2.00 2.8065(19) 161.9 4_566
C3 H3 S1 0.95 3.02 3.819(2) 142.6 3_657

loop_
_geom_torsion_atom_site_label_1
_geom_torsion_atom_site_label_2
_geom_torsion_atom_site_label_3
_geom_torsion_atom_site_label_4
_geom_torsion
_geom_torsion_site_symmetry_4
C10 C9 N1 C10 0.5(3) 3_757
C8 C9 N1 C10 179.52(16) 3_757
N1 C9 C10 N1 -0.5(3) 3_757
C8 C9 C10 N1 -179.48(17) 3_757
N1 C9 C10 C11 -179.91(17) .
C8 C9 C10 C11 1.1(3) .
C13 C14 C15 C15 -179.1(2) 3_556
C13 C14 C15 S1 1.2(2) .
C12 S1 C15 C14 -0.90(17) .
C12 S1 C15 C15 179.5(2) 3_556
C15 C14 C13 C12 -1.1(3) .
C14 C13 C12 S1 0.4(3) .
C15 S1 C12 C13 0.3(2) .
C4 C5 C6 O2 179.99(17) .
C4 C5 C6 C1 0.4(3) .
O1 C2 C1 C6 -177.99(15) .
C3 C2 C1 C6 2.7(3) .
O1 C2 C1 C7 2.6(2) .
C3 C2 C1 C7 -176.72(17) .
O2 C6 C1 C2 178.07(15) .
C5 C6 C1 C2 -2.4(3) .
O2 C6 C1 C7 -2.5(2) .
C5 C6 C1 C7 177.09(17) .
O1 C2 C3 C4 179.58(16) .
C1 C2 C3 C4 -1.2(3) .
C2 C3 C4 C5 -0.9(3) .
C6 C5 C4 C3 1.2(3) .
